data_8104811
loop_
_publ_author_name
'Hosten, Eric C.'
'Betz, Richard'

_publ_section_title
;
 The crystal structure of bis(1,3-dihydroxy-2-methylpropan-2-aminium)
 carbonate, C9H24N2O7
;
_journal_issue 2
_journal_name_full 'Zeitschrift f\"ur Kristallographie - New Crystal Structures'
_journal_page_first 297
_journal_page_last 299
_journal_paper_doi 10.1515/ncrs-2020-0521
_journal_volume 236
_journal_year 2021
_chemical_formula_moiety '2(C4 H12 N O2), C O3'
_chemical_formula_sum 'C9 H24 N2 O7'
_chemical_formula_weight 272.30
_chemical_name_common
;
bis(2-methyl-2-ammonium-propane-1,3-diole) carbonate
;
_chemical_name_systematic
;
bis(2-methyl-2-ammonium-propane-1,3-diole) carbonate
;
_space_group_crystal_system monoclinic
_space_group_IT_number 14
_space_group_name_Hall '-P 2yn'
_space_group_name_H-M_alt 'P 1 21/n 1'
_atom_sites_solution_hydrogens geom
_atom_sites_solution_secondary difmap
_cell_angle_alpha 90
_cell_angle_beta 97.5994(18)
_cell_angle_gamma 90
_cell_formula_units_Z 4
_cell_length_a 11.1646(7)
_cell_length_b 6.3264(4)
_cell_length_c 18.6926(9)
_cell_measurement_reflns_used 3317
_cell_measurement_temperature 200(2)
_cell_measurement_theta_max 27.77
_cell_measurement_theta_min 2.20
_cell_volume 1308.69(13)
_computing_cell_refinement 'SAINT [1]'
_computing_data_collection 'APEX2 [1]'
_computing_data_reduction 'SAINT [1]'
_computing_molecular_graphics 'ORTEP3 [3], Mercury [4]'
_computing_publication_material 'SHELXL-97 [2], PLATON [5]'
_computing_structure_refinement 'SHELXL-97 [2]'
_computing_structure_solution 'SHELXS-97 [2]'
_diffrn_ambient_temperature 200(2)
_diffrn_measured_fraction_theta_full 1.000
_diffrn_measured_fraction_theta_max 0.997
_diffrn_measurement_device_type 'Bruker APEX-II CCD'
_diffrn_measurement_method '\f and \w scans'
_diffrn_radiation_monochromator graphite
_diffrn_radiation_type MoK\a
_diffrn_radiation_wavelength 0.71073
_diffrn_reflns_av_R_equivalents 0.0279
_diffrn_reflns_av_sigmaI/netI 0.0300
_diffrn_reflns_Laue_measured_fraction_full 1.000
_diffrn_reflns_Laue_measured_fraction_max 0.997
_diffrn_reflns_limit_h_max 14
_diffrn_reflns_limit_h_min -14
_diffrn_reflns_limit_k_max 8
_diffrn_reflns_limit_k_min -8
_diffrn_reflns_limit_l_max 24
_diffrn_reflns_limit_l_min -24
_diffrn_reflns_number 12136
_diffrn_reflns_point_group_measured_fraction_full 1.000
_diffrn_reflns_point_group_measured_fraction_max 0.997
_diffrn_reflns_theta_full 25.242
_diffrn_reflns_theta_max 28.309
_diffrn_reflns_theta_min 2.015
_exptl_absorpt_coefficient_mu 0.118
_exptl_absorpt_correction_T_max 1.0000
_exptl_absorpt_correction_T_min 0.9417
_exptl_absorpt_correction_type numerical
_exptl_absorpt_process_details
;                                                              
SADABS [6]                                         
;
_exptl_crystal_colour colourless
_exptl_crystal_density_diffrn 1.382
_exptl_crystal_description platelet
_exptl_crystal_F_000 592
_exptl_crystal_size_max 0.227
_exptl_crystal_size_mid 0.209
_exptl_crystal_size_min 0.046
_refine_diff_density_max 0.544
_refine_diff_density_min -0.217
_refine_diff_density_rms 0.048
_refine_ls_extinction_coef .
_refine_ls_extinction_method none
_refine_ls_goodness_of_fit_ref 1.033
_refine_ls_hydrogen_treatment constr
_refine_ls_matrix_type full
_refine_ls_number_parameters 182
_refine_ls_number_reflns 3249
_refine_ls_number_restraints 1
_refine_ls_restrained_S_all 1.043
_refine_ls_R_factor_all 0.0582
_refine_ls_R_factor_gt 0.0385
_refine_ls_shift/su_max 0.000
_refine_ls_shift/su_mean 0.000
_refine_ls_structure_factor_coef Fsqd
_refine_ls_weighting_details 'w=1/[\s^2^(Fo^2^)+(0.0522P)^2^+0.3911P] where P=(Fo^2^+2Fc^2^)/3'
_refine_ls_weighting_scheme calc
_refine_ls_wR_factor_gt 0.0962
_refine_ls_wR_factor_ref 0.1057
_reflns_Friedel_coverage 0.000
_reflns_Friedel_fraction_full .
_reflns_Friedel_fraction_max .
_reflns_number_gt 2469
_reflns_number_total 3249
_reflns_threshold_expression 'I > 2\s(I)'
_cod_data_source_file suppl_j_ncrs-2020-0521_suppl.cif
_cod_data_source_block g
_cod_original_sg_symbol_H-M 'P 21/n'
_cod_database_code 8104811
_shelx_space_group_comment
;
The symmetry employed for this shelxl refinement is uniquely defined
by the following loop, which should always be used as a source of
symmetry information in preference to the above space-group names.
They are only intended as comments.
;
_shelx_estimated_absorpt_t_min 0.974
_shelx_estimated_absorpt_t_max 0.995

loop_
_space_group_symop_operation_xyz
'x, y, z'
'-x+1/2, y+1/2, -z+1/2'
'-x, -y, -z'
'x-1/2, -y-1/2, z-1/2'

loop_
_atom_site_label
_atom_site_type_symbol
_atom_site_fract_x
_atom_site_fract_y
_atom_site_fract_z
_atom_site_U_iso_or_equiv
_atom_site_adp_type
_atom_site_occupancy
_atom_site_site_symmetry_order
_atom_site_calc_flag
_atom_site_refinement_flags_posn
_atom_site_refinement_flags_adp
_atom_site_refinement_flags_occupancy
_atom_site_disorder_assembly
_atom_site_disorder_group
O11 O 0.77200(9) 0.81957(18) 0.10955(6) 0.0263(3) Uani 1 1 d . . . . .
H11 H 0.831458 0.833996 0.141749 0.039 Uiso 1 1 calc R U . . .
O12 O 0.41969(9) 0.96624(16) 0.15114(6) 0.0225(2) Uani 1 1 d . . . . .
H12 H 0.417472 0.862414 0.178947 0.034 Uiso 1 1 calc R U . . .
O21 O 0.35589(9) 0.16714(19) 0.32775(6) 0.0312(3) Uani 1 1 d . . . . .
H21 H 0.404831 0.247626 0.310690 0.047 Uiso 1 1 calc R U . . .
O31 O 0.41551(8) 0.61718(16) 0.23120(5) 0.0191(2) Uani 1 1 d . . . . .
O32 O 0.54009(9) 0.37582(16) 0.28729(5) 0.0203(2) Uani 1 1 d . . . . .
O33 O 0.61127(9) 0.68927(17) 0.26064(6) 0.0249(2) Uani 1 1 d . . . . .
N1 N 0.65427(10) 1.07429(19) 0.20594(6) 0.0164(2) Uani 1 1 d . . . . .
H1A H 0.639417 0.941698 0.221468 0.025 Uiso 1 1 calc R U . . .
H1B H 0.610961 1.169640 0.228424 0.025 Uiso 1 1 calc R U . . .
H1C H 0.734476 1.103442 0.216482 0.025 Uiso 1 1 calc R U . . .
N2 N 0.24971(10) -0.21694(19) 0.32594(6) 0.0187(3) Uani 1 1 d . . . . .
H2A H 0.207204 -0.102970 0.306806 0.028 Uiso 1 1 calc R U . . .
H2B H 0.197541 -0.318170 0.337388 0.028 Uiso 1 1 calc R U . . .
H2C H 0.295251 -0.269506 0.293121 0.028 Uiso 1 1 calc R U . . .
C3 C 0.52251(11) 0.5622(2) 0.25950(7) 0.0154(3) Uani 1 1 d . . . . .
C11 C 0.61794(12) 1.0876(2) 0.12594(7) 0.0176(3) Uani 1 1 d . . . . .
C12 C 0.58464(13) 1.3153(2) 0.10642(8) 0.0238(3) Uani 1 1 d . . . . .
H12A H 0.566637 1.328608 0.053863 0.036 Uiso 1 1 calc R U . . .
H12B H 0.652413 1.408104 0.124096 0.036 Uiso 1 1 calc R U . . .
H12C H 0.513381 1.355973 0.128712 0.036 Uiso 1 1 calc R U . . .
C13 C 0.72545(13) 1.0214(3) 0.08771(8) 0.0238(3) Uani 1 1 d . . . . .
H13A H 0.699756 1.019909 0.034953 0.029 Uiso 1 1 calc R U . . .
H13B H 0.790529 1.127741 0.097822 0.029 Uiso 1 1 calc R U . . .
C14 C 0.51213(12) 0.9346(2) 0.10694(7) 0.0198(3) Uani 1 1 d . . . . .
H14A H 0.478100 0.954580 0.055736 0.024 Uiso 1 1 calc R U . . .
H14B H 0.542092 0.787535 0.112789 0.024 Uiso 1 1 calc R U . . .
C21 C 0.33099(12) -0.1510(2) 0.39298(7) 0.0195(3) Uani 1 1 d . . . . .
C22 C 0.39630(15) -0.3447(3) 0.42720(8) 0.0282(3) Uani 1 1 d . . . . .
H22A H 0.447081 -0.405819 0.393558 0.042 Uiso 1 1 calc R U . . .
H22B H 0.336827 -0.449674 0.438222 0.042 Uiso 1 1 calc R U . . .
H22C H 0.447036 -0.303355 0.471830 0.042 Uiso 1 1 calc R U . . .
C23 C 0.42043(13) 0.0081(2) 0.36985(8) 0.0235(3) Uani 1 1 d . . . . .
H23A H 0.467937 0.071969 0.412916 0.028 Uiso 1 1 calc R U . . .
H23B H 0.477055 -0.063650 0.341271 0.028 Uiso 1 1 calc R U . . .
C24 C 0.24965(15) -0.0482(3) 0.44325(8) 0.0294(4) Uani 0.721(3) 1 d D . P A 1
H24A H 0.212620 0.080716 0.419838 0.035 Uiso 0.721(3) 1 calc R U P A 1
H24B H 0.183542 -0.147274 0.450266 0.035 Uiso 0.721(3) 1 calc R U P A 1
O22 O 0.31043(15) 0.0048(3) 0.50929(8) 0.0301(5) Uani 0.721(3) 1 d D . P A 1
H22 H 0.308137 -0.097034 0.537918 0.045 Uiso 0.721(3) 1 calc R U P A 1
C25 C 0.24965(15) -0.0482(3) 0.44325(8) 0.0294(4) Uani 0.279(3) 1 d D . P A 2
H25A H 0.303496 0.036001 0.478740 0.035 Uiso 0.279(3) 1 calc R U P A 2
H25B H 0.197749 0.054124 0.413444 0.035 Uiso 0.279(3) 1 calc R U P A 2
O23 O 0.1837(4) -0.1468(8) 0.4774(2) 0.0389(14) Uani 0.279(3) 1 d D . P A 2
H23 H 0.225425 -0.214587 0.510386 0.058 Uiso 0.279(3) 1 calc R U P A 2

loop_
_atom_site_aniso_label
_atom_site_aniso_U_11
_atom_site_aniso_U_22
_atom_site_aniso_U_33
_atom_site_aniso_U_23
_atom_site_aniso_U_13
_atom_site_aniso_U_12
O11 0.0206(5) 0.0302(6) 0.0271(6) -0.0085(5) -0.0006(4) 0.0049(4)
O12 0.0158(5) 0.0216(5) 0.0312(6) 0.0061(4) 0.0071(4) 0.0021(4)
O21 0.0207(5) 0.0293(6) 0.0427(7) 0.0130(5) 0.0011(5) -0.0057(4)
O31 0.0130(4) 0.0214(5) 0.0227(5) 0.0016(4) 0.0013(4) 0.0007(4)
O32 0.0194(5) 0.0171(5) 0.0248(5) 0.0040(4) 0.0038(4) -0.0003(4)
O33 0.0140(5) 0.0213(5) 0.0383(6) 0.0098(5) -0.0005(4) -0.0020(4)
N1 0.0141(5) 0.0167(5) 0.0182(6) 0.0000(4) 0.0019(4) -0.0003(4)
N2 0.0168(5) 0.0192(6) 0.0203(6) -0.0002(5) 0.0026(4) -0.0027(4)
C3 0.0151(6) 0.0174(6) 0.0144(6) -0.0012(5) 0.0042(5) 0.0001(5)
C11 0.0158(6) 0.0220(7) 0.0150(6) 0.0012(5) 0.0020(5) -0.0006(5)
C12 0.0225(7) 0.0233(8) 0.0254(7) 0.0072(6) 0.0024(6) 0.0006(6)
C13 0.0194(7) 0.0337(8) 0.0190(7) 0.0009(6) 0.0049(5) 0.0023(6)
C14 0.0165(6) 0.0247(7) 0.0177(7) -0.0012(5) 0.0004(5) -0.0019(5)
C21 0.0178(6) 0.0244(7) 0.0159(6) -0.0009(5) 0.0010(5) 0.0010(5)
C22 0.0296(8) 0.0309(9) 0.0238(8) 0.0039(6) 0.0024(6) 0.0093(7)
C23 0.0165(6) 0.0266(8) 0.0266(8) -0.0016(6) -0.0004(6) -0.0032(6)
C24 0.0297(8) 0.0398(9) 0.0194(7) 0.0013(6) 0.0062(6) 0.0104(7)
O22 0.0379(9) 0.0309(9) 0.0213(8) -0.0044(6) 0.0030(7) -0.0043(7)
C25 0.0297(8) 0.0398(9) 0.0194(7) 0.0013(6) 0.0062(6) 0.0104(7)
O23 0.035(2) 0.049(3) 0.034(3) 0.009(2) 0.0079(19) -0.004(2)

loop_
_atom_type_symbol
_atom_type_description
_atom_type_scat_dispersion_real
_atom_type_scat_dispersion_imag
_atom_type_scat_source
C C 0.0033 0.0016 'International Tables Vol C Tables 4.2.6.8 and 6.1.1.4'
H H 0.0000 0.0000 'International Tables Vol C Tables 4.2.6.8 and 6.1.1.4'
N N 0.0061 0.0033 'International Tables Vol C Tables 4.2.6.8 and 6.1.1.4'
O O 0.0106 0.0060 'International Tables Vol C Tables 4.2.6.8 and 6.1.1.4'

loop_
_geom_angle_atom_site_label_1
_geom_angle_atom_site_label_2
_geom_angle_atom_site_label_3
_geom_angle
_geom_angle_site_symmetry_1
_geom_angle_site_symmetry_3
C13 O11 H11 109.5 . .
C14 O12 H12 109.5 . .
C23 O21 H21 109.5 . .
C11 N1 H1A 109.5 . .
C11 N1 H1B 109.5 . .
H1A N1 H1B 109.5 . .
C11 N1 H1C 109.5 . .
H1A N1 H1C 109.5 . .
H1B N1 H1C 109.5 . .
C21 N2 H2A 109.5 . .
C21 N2 H2B 109.5 . .
H2A N2 H2B 109.5 . .
C21 N2 H2C 109.5 . .
H2A N2 H2C 109.5 . .
H2B N2 H2C 109.5 . .
O33 C3 O31 120.87(12) . .
O33 C3 O32 119.50(12) . .
O31 C3 O32 119.64(12) . .
N1 C11 C12 108.54(11) . .
N1 C11 C14 107.12(11) . .
C12 C11 C14 112.72(11) . .
N1 C11 C13 108.92(11) . .
C12 C11 C13 109.18(12) . .
C14 C11 C13 110.26(12) . .
C11 C12 H12A 109.5 . .
C11 C12 H12B 109.5 . .
H12A C12 H12B 109.5 . .
C11 C12 H12C 109.5 . .
H12A C12 H12C 109.5 . .
H12B C12 H12C 109.5 . .
O11 C13 C11 113.03(12) . .
O11 C13 H13A 109.0 . .
C11 C13 H13A 109.0 . .
O11 C13 H13B 109.0 . .
C11 C13 H13B 109.0 . .
H13A C13 H13B 107.8 . .
O12 C14 C11 111.95(11) . .
O12 C14 H14A 109.2 . .
C11 C14 H14A 109.2 . .
O12 C14 H14B 109.2 . .
C11 C14 H14B 109.2 . .
H14A C14 H14B 107.9 . .
N2 C21 C23 107.03(11) . .
N2 C21 C22 109.21(12) . .
C23 C21 C22 110.86(12) . .
N2 C21 C25 106.65(11) . .
C23 C21 C25 110.96(13) . .
C22 C21 C25 111.90(12) . .
N2 C21 C24 106.65(11) . .
C23 C21 C24 110.96(13) . .
C22 C21 C24 111.90(12) . .
C21 C22 H22A 109.5 . .
C21 C22 H22B 109.5 . .
H22A C22 H22B 109.5 . .
C21 C22 H22C 109.5 . .
H22A C22 H22C 109.5 . .
H22B C22 H22C 109.5 . .
O21 C23 C21 108.89(11) . .
O21 C23 H23A 109.9 . .
C21 C23 H23A 109.9 . .
O21 C23 H23B 109.9 . .
C21 C23 H23B 109.9 . .
H23A C23 H23B 108.3 . .
O22 C24 C21 113.13(13) . .
O22 C24 H24A 109.0 . .
C21 C24 H24A 109.0 . .
O22 C24 H24B 109.0 . .
C21 C24 H24B 109.0 . .
H24A C24 H24B 107.8 . .
C24 O22 H22 109.5 . .
O23 C25 C21 123.7(3) . .
O23 C25 H25A 106.4 . .
C21 C25 H25A 106.4 . .
O23 C25 H25B 106.4 . .
C21 C25 H25B 106.4 . .
H25A C25 H25B 106.5 . .
C25 O23 H23 109.5 . .

loop_
_geom_bond_atom_site_label_1
_geom_bond_atom_site_label_2
_geom_bond_distance
_geom_bond_site_symmetry_2
O11 C13 1.4180(19) .
O11 H11 0.8400 .
O12 C14 1.4190(17) .
O12 H12 0.8400 .
O21 C23 1.4147(19) .
O21 H21 0.8400 .
O31 C3 1.2888(16) .
O32 C3 1.2928(17) .
O33 C3 1.2742(16) .
N1 C11 1.4990(17) .
N1 H1A 0.9100 .
N1 H1B 0.9100 .
N1 H1C 0.9100 .
N2 C21 1.5056(17) .
N2 H2A 0.9100 .
N2 H2B 0.9100 .
N2 H2C 0.9100 .
C11 C12 1.520(2) .
C11 C14 1.5321(19) .
C11 C13 1.5341(19) .
C12 H12A 0.9800 .
C12 H12B 0.9800 .
C12 H12C 0.9800 .
C13 H13A 0.9900 .
C13 H13B 0.9900 .
C14 H14A 0.9900 .
C14 H14B 0.9900 .
C21 C23 1.520(2) .
C21 C22 1.523(2) .
C21 C25 1.535(2) .
C21 C24 1.535(2) .
C22 H22A 0.9800 .
C22 H22B 0.9800 .
C22 H22C 0.9800 .
C23 H23A 0.9900 .
C23 H23B 0.9900 .
C24 O22 1.369(2) .
C24 H24A 0.9900 .
C24 H24B 0.9900 .
O22 H22 0.8400 .
C25 O23 1.209(4) .
C25 H25A 0.9900 .
C25 H25B 0.9900 .
O23 H23 0.8400 .

loop_
_geom_hbond_atom_site_label_D
_geom_hbond_atom_site_label_H
_geom_hbond_atom_site_label_A
_geom_hbond_distance_DH
_geom_hbond_distance_HA
_geom_hbond_distance_DA
_geom_hbond_angle_DHA
_geom_hbond_site_symmetry_A
O11 H11 O32 0.84 1.84 2.6789(14) 177.9 2_655
O12 H12 O31 0.84 1.83 2.6715(14) 173.7 .
O21 H21 O32 0.84 1.82 2.6373(15) 164.7 .
N1 H1A O33 0.91 1.80 2.7090(16) 174.6 .
N1 H1B O32 0.91 1.94 2.8441(15) 171.3 1_565
N1 H1C O33 0.91 1.80 2.7091(14) 174.0 2_655
N2 H2A O31 0.91 2.02 2.9138(15) 168.7 2_545
N2 H2B O12 0.91 1.92 2.8270(15) 172.8 2_535
N2 H2C O31 0.91 2.02 2.9209(15) 172.1 1_545
O22a H22a O11 0.84 2.02 2.8496(19) 169.2 4_566
O23b H23b O11 0.84 1.97 2.762(4) 156.0 4_566

loop_
_geom_torsion_atom_site_label_1
_geom_torsion_atom_site_label_2
_geom_torsion_atom_site_label_3
_geom_torsion_atom_site_label_4
_geom_torsion
_geom_torsion_site_symmetry_1
_geom_torsion_site_symmetry_2
_geom_torsion_site_symmetry_3
_geom_torsion_site_symmetry_4
N1 C11 C13 O11 54.53(15) . . . .
C12 C11 C13 O11 172.90(11) . . . .
C14 C11 C13 O11 -62.74(15) . . . .
N1 C11 C14 O12 50.70(15) . . . .
C12 C11 C14 O12 -68.62(15) . . . .
C13 C11 C14 O12 169.09(11) . . . .
N2 C21 C23 O21 51.16(15) . . . .
C22 C21 C23 O21 170.18(12) . . . .
C25 C21 C23 O21 -64.83(15) . . . .
C24 C21 C23 O21 -64.83(15) . . . .
N2 C21 C24 O22 175.08(14) . . . .
C23 C21 C24 O22 -68.69(17) . . . .
C22 C21 C24 O22 55.71(19) . . . .
N2 C21 C25 O23 75.1(3) . . . .
C23 C21 C25 O23 -168.7(3) . . . .
C22 C21 C25 O23 -44.3(3) . . . .
